data_4332163
loop_
_publ_author_name
'Armentano, Donatella'
'De Munno, Giovanni'
'Guerra, Francesca'
'Julve, Miguel'
'Lloret, Francesc'

_publ_section_title
;
 Ligand Effects on the Structures of Extended Networks of
 Dicyanamide-Containing Transition-Metal Ions
;
_journal_issue 12
_journal_name_full 'Inorganic Chemistry'
_journal_page_first 4626
_journal_page_last 4636
_journal_paper_doi 10.1021/ic060044u
_journal_volume 45
_journal_year 2006
_chemical_formula_sum 'C16 H8 Co N8'
_chemical_formula_weight 371.23
_chemical_name_systematic
; 
 ? 
;
_space_group_IT_number 14
_symmetry_cell_setting monoclinic
_symmetry_space_group_name_Hall '-P 2ybc'
_symmetry_space_group_name_H-M 'P 1 21/c 1'
_atom_sites_solution_hydrogens geom
_atom_sites_solution_primary direct
_atom_sites_solution_secondary difmap
_audit_creation_method SHELXL-97
_cell_angle_alpha 90.00
_cell_angle_beta 101.257(3)
_cell_angle_gamma 90.00
_cell_formula_units_Z 4
_cell_length_a 10.1071(8)
_cell_length_b 10.9569(9)
_cell_length_c 14.1281(11)
_cell_measurement_reflns_used 6883
_cell_measurement_temperature 293(2)
_cell_volume 1534.5(2)
_computing_cell_refinement 'Bruker-Nonius SAINT'
_computing_data_collection 'Bruker-Nonius SAINT'
_computing_data_reduction 'Bruker SAINT'
_computing_molecular_graphics 'Bruker SHELXTL'
_computing_publication_material 'Bruker SHELXTL'
_computing_structure_refinement 'SHELXL-97 (Sheldrick, 1997)'
_computing_structure_solution 'SHELXS-97 (Sheldrick, 1990)'
_diffrn_ambient_temperature 293(2)
_diffrn_measured_fraction_theta_full 0.999
_diffrn_measured_fraction_theta_max 0.999
_diffrn_measurement_device_type 'CCD area detector'
_diffrn_measurement_method 'phi and omega scans'
_diffrn_radiation_monochromator graphite
_diffrn_radiation_source 'fine-focus sealed tube'
_diffrn_radiation_type MoK\a
_diffrn_radiation_wavelength 0.71073
_diffrn_reflns_av_R_equivalents 0.0265
_diffrn_reflns_av_sigmaI/netI 0.0163
_diffrn_reflns_limit_h_max 13
_diffrn_reflns_limit_h_min -13
_diffrn_reflns_limit_k_max 14
_diffrn_reflns_limit_k_min -14
_diffrn_reflns_limit_l_max 19
_diffrn_reflns_limit_l_min -19
_diffrn_reflns_number 43426
_diffrn_reflns_theta_full 28.83
_diffrn_reflns_theta_max 28.83
_diffrn_reflns_theta_min 2.05
_exptl_absorpt_coefficient_mu 1.135
_exptl_absorpt_correction_T_max 0.9146
_exptl_absorpt_correction_T_min 0.6470
_exptl_absorpt_correction_type empirical
_exptl_absorpt_process_details SADABS
_exptl_crystal_colour pink
_exptl_crystal_density_diffrn 1.607
_exptl_crystal_density_method 'not measured'
_exptl_crystal_description irregular
_exptl_crystal_F_000 748
_exptl_crystal_size_max 0.42
_exptl_crystal_size_mid 0.20
_exptl_crystal_size_min 0.08
_refine_diff_density_max 0.471
_refine_diff_density_min -0.277
_refine_diff_density_rms 0.044
_refine_ls_extinction_method none
_refine_ls_goodness_of_fit_ref 1.074
_refine_ls_hydrogen_treatment constr
_refine_ls_matrix_type full
_refine_ls_number_parameters 226
_refine_ls_number_reflns 4019
_refine_ls_number_restraints 0
_refine_ls_restrained_S_all 1.074
_refine_ls_R_factor_all 0.0422
_refine_ls_R_factor_gt 0.0293
_refine_ls_shift/su_max 0.001
_refine_ls_shift/su_mean 0.000
_refine_ls_structure_factor_coef Fsqd
_refine_ls_weighting_details 'calc w=1/[\s^2^(Fo^2^)+(0.0464P)^2^+0.2247P] where P=(Fo^2^+2Fc^2^)/3'
_refine_ls_weighting_scheme calc
_refine_ls_wR_factor_gt 0.0827
_refine_ls_wR_factor_ref 0.0869
_reflns_number_gt 3073
_reflns_number_total 4019
_reflns_threshold_expression >2sigma(I)
_cod_data_source_file ic060044usup2.cif
_cod_data_source_block 3
_cod_depositor_comments
;
The following automatic conversions were performed:

'_symmetry_cell_setting' value 'Monoclinic' changed to 'monoclinic'
according to /home/saulius/struct/CIF-dictionaries/cif_core.dic
dictionary named 'cif_core.dic' version 2.4.2 from 2011-04-26.

Automatic conversion script
Id: cif_fix_values 1891 2012-01-12 08:04:46Z andrius 
;
_cod_original_sg_symbol_H-M P2(1)/c
_cod_database_code 4332163

loop_
_symmetry_equiv_pos_as_xyz
'x, y, z'
'-x, y+1/2, -z+1/2'
'-x, -y, -z'
'x, -y-1/2, z-1/2'

loop_
_atom_site_label
_atom_site_type_symbol
_atom_site_fract_x
_atom_site_fract_y
_atom_site_fract_z
_atom_site_U_iso_or_equiv
_atom_site_adp_type
_atom_site_occupancy
_atom_site_symmetry_multiplicity
_atom_site_calc_flag
_atom_site_refinement_flags
Co1 Co 0.15942(2) 0.11654(2) 0.738092(13) 0.04358(9) Uani 1 1 d .
N1 N 0.26159(13) -0.04778(13) 0.79037(9) 0.0448(3) Uani 1 1 d .
N2 N 0.34789(13) 0.18360(13) 0.81284(9) 0.0445(3) Uani 1 1 d .
C1 C 0.21768(19) -0.16143(18) 0.77786(13) 0.0556(4) Uani 1 1 d .
H1 H 0.1288 -0.1747 0.7470 0.067 Uiso 1 1 calc R
C2 C 0.2988(2) -0.26238(19) 0.80887(15) 0.0648(5) Uani 1 1 d .
H2 H 0.2642 -0.3410 0.7986 0.078 Uiso 1 1 calc R
C3 C 0.4288(2) -0.24481(19) 0.85424(14) 0.0637(5) Uani 1 1 d .
H3 H 0.4836 -0.3114 0.8757 0.076 Uiso 1 1 calc R
C4 C 0.47968(18) -0.12627(17) 0.86855(12) 0.0526(4) Uani 1 1 d .
C5 C 0.6143(2) -0.0980(2) 0.91635(14) 0.0632(5) Uani 1 1 d .
H5 H 0.6737 -0.1612 0.9387 0.076 Uiso 1 1 calc R
C6 C 0.65670(18) 0.0177(2) 0.92961(13) 0.0648(5) Uani 1 1 d .
H6 H 0.7448 0.0330 0.9611 0.078 Uiso 1 1 calc R
C7 C 0.56986(17) 0.11815(18) 0.89652(12) 0.0529(4) Uani 1 1 d .
C8 C 0.6061(2) 0.2417(2) 0.91074(13) 0.0650(5) Uani 1 1 d .
H8 H 0.6925 0.2625 0.9429 0.078 Uiso 1 1 calc R
C9 C 0.5159(2) 0.3304(2) 0.87786(15) 0.0687(6) Uani 1 1 d .
H9 H 0.5393 0.4121 0.8883 0.082 Uiso 1 1 calc R
C10 C 0.3868(2) 0.29823(18) 0.82795(12) 0.0560(4) Uani 1 1 d .
H10 H 0.3262 0.3601 0.8045 0.067 Uiso 1 1 calc R
C11 C 0.43764(16) 0.09384(16) 0.84758(10) 0.0440(4) Uani 1 1 d .
C12 C 0.39219(15) -0.02979(16) 0.83500(10) 0.0429(4) Uani 1 1 d .
N3 N 0.09062(16) 0.28461(16) 0.66926(10) 0.0616(4) Uani 1 1 d .
C13 C 0.04308(17) 0.31142(17) 0.59140(12) 0.0518(4) Uani 1 1 d .
N4 N -0.02296(17) 0.3412(2) 0.50628(11) 0.0785(6) Uani 1 1 d .
C14 C 0.03479(16) 0.34705(18) 0.43159(12) 0.0491(4) Uani 1 1 d .
N5 N 0.07355(15) 0.35439(15) 0.36076(10) 0.0533(4) Uani 1 1 d .
N6 N 0.25010(17) 0.08615(17) 0.60974(11) 0.0616(4) Uani 1 1 d .
C15 C 0.23087(15) 0.05293(15) 0.53236(11) 0.0440(4) Uani 1 1 d .
N7 N 0.22466(16) 0.0123(2) 0.44552(12) 0.0791(6) Uani 1 1 d .
C16 C 0.10831(17) -0.00619(18) 0.38941(12) 0.0527(4) Uani 1 1 d .
N8 N 0.01426(16) -0.02814(17) 0.33328(11) 0.0632(4) Uani 1 1 d .

loop_
_atom_site_aniso_label
_atom_site_aniso_U_11
_atom_site_aniso_U_22
_atom_site_aniso_U_33
_atom_site_aniso_U_23
_atom_site_aniso_U_13
_atom_site_aniso_U_12
Co1 0.03627(13) 0.06202(17) 0.02969(12) -0.00344(9) -0.00034(8) 0.00069(9)
N1 0.0370(7) 0.0570(9) 0.0394(6) -0.0028(6) 0.0050(5) -0.0048(6)
N2 0.0424(7) 0.0575(9) 0.0325(6) -0.0049(6) 0.0044(5) -0.0043(6)
C1 0.0501(10) 0.0635(11) 0.0551(10) -0.0029(9) 0.0150(8) -0.0104(9)
C2 0.0745(14) 0.0565(11) 0.0683(12) 0.0051(9) 0.0263(11) -0.0068(10)
C3 0.0697(13) 0.0643(12) 0.0600(11) 0.0133(9) 0.0202(10) 0.0118(10)
C4 0.0469(10) 0.0720(12) 0.0402(8) 0.0071(8) 0.0116(7) 0.0075(8)
C5 0.0448(10) 0.0910(16) 0.0520(11) 0.0090(10) 0.0054(8) 0.0168(10)
C6 0.0334(9) 0.1079(17) 0.0490(10) 0.0028(10) -0.0019(7) 0.0016(10)
C7 0.0379(9) 0.0835(13) 0.0358(8) -0.0058(8) 0.0034(6) -0.0113(8)
C8 0.0494(11) 0.0938(16) 0.0494(10) -0.0126(10) 0.0039(8) -0.0224(11)
C9 0.0733(14) 0.0728(14) 0.0603(11) -0.0183(10) 0.0134(10) -0.0281(12)
C10 0.0614(11) 0.0585(11) 0.0478(9) -0.0087(8) 0.0102(8) -0.0075(9)
C11 0.0354(8) 0.0664(11) 0.0292(7) -0.0030(6) 0.0034(6) -0.0034(7)
C12 0.0367(8) 0.0609(10) 0.0310(7) 0.0012(7) 0.0062(6) -0.0006(7)
N3 0.0571(9) 0.0844(11) 0.0442(8) 0.0149(8) 0.0122(7) 0.0156(8)
C13 0.0409(9) 0.0696(12) 0.0478(9) 0.0107(8) 0.0159(7) 0.0113(8)
N4 0.0470(9) 0.1445(17) 0.0461(8) 0.0282(10) 0.0140(7) 0.0273(10)
C14 0.0368(8) 0.0664(11) 0.0415(8) 0.0070(8) 0.0013(7) 0.0051(8)
N5 0.0471(8) 0.0754(10) 0.0363(7) 0.0033(7) 0.0060(6) -0.0004(7)
N6 0.0562(9) 0.0867(11) 0.0400(8) -0.0117(8) 0.0050(7) 0.0005(8)
C15 0.0324(8) 0.0542(10) 0.0439(8) -0.0041(7) 0.0039(6) -0.0010(7)
N7 0.0423(8) 0.1413(18) 0.0522(9) -0.0371(10) 0.0054(7) -0.0109(10)
C16 0.0442(9) 0.0719(12) 0.0414(8) -0.0101(8) 0.0073(7) -0.0060(8)
N8 0.0460(8) 0.0915(12) 0.0469(8) -0.0126(8) -0.0039(7) -0.0059(8)

loop_
_atom_type_symbol
_atom_type_description
_atom_type_scat_dispersion_real
_atom_type_scat_dispersion_imag
_atom_type_scat_source
C C 0.0033 0.0016 'International Tables Vol C Tables 4.2.6.8 and 6.1.1.4'
H H 0.0000 0.0000 'International Tables Vol C Tables 4.2.6.8 and 6.1.1.4'
N N 0.0061 0.0033 'International Tables Vol C Tables 4.2.6.8 and 6.1.1.4'
Co Co 0.3494 0.9721 'International Tables Vol C Tables 4.2.6.8 and 6.1.1.4'

loop_
_geom_angle_atom_site_label_1
_geom_angle_atom_site_label_2
_geom_angle_atom_site_label_3
_geom_angle
_geom_angle_site_symmetry_1
_geom_angle_site_symmetry_3
N8 Co1 N5 91.43(6) 3_556 4_566
N8 Co1 N2 172.53(6) 3_556 .
N5 Co1 N2 90.70(5) 4_566 .
N8 Co1 N1 94.61(6) 3_556 .
N5 Co1 N1 95.28(6) 4_566 .
N2 Co1 N1 78.06(5) . .
N8 Co1 N3 90.67(7) 3_556 .
N5 Co1 N3 95.42(6) 4_566 .
N2 Co1 N3 96.26(6) . .
N1 Co1 N3 167.95(5) . .
N8 Co1 N6 88.74(6) 3_556 .
N5 Co1 N6 179.82(6) 4_566 .
N2 Co1 N6 89.13(5) . .
N1 Co1 N6 84.65(6) . .
N3 Co1 N6 84.64(6) . .
C1 N1 C12 117.90(15) . .
C1 N1 Co1 128.40(12) . .
C12 N1 Co1 113.45(11) . .
C10 N2 C11 118.14(15) . .
C10 N2 Co1 128.32(13) . .
C11 N2 Co1 113.53(11) . .
N1 C1 C2 122.89(18) . .
C3 C2 C1 119.40(19) . .
C2 C3 C4 119.66(19) . .
C3 C4 C12 117.55(17) . .
C3 C4 C5 124.00(18) . .
C12 C4 C5 118.45(18) . .
C6 C5 C4 121.31(18) . .
C5 C6 C7 121.63(17) . .
C11 C7 C8 116.68(18) . .
C11 C7 C6 118.66(17) . .
C8 C7 C6 124.65(17) . .
C9 C8 C7 120.21(18) . .
C8 C9 C10 119.5(2) . .
N2 C10 C9 122.6(2) . .
N2 C11 C7 122.87(17) . .
N2 C11 C12 117.63(14) . .
C7 C11 C12 119.49(16) . .
N1 C12 C4 122.59(16) . .
N1 C12 C11 116.96(15) . .
C4 C12 C11 120.45(15) . .
C13 N3 Co1 134.01(16) . .
N3 C13 N4 173.89(18) . .
C13 N4 C14 122.14(15) . .
N5 C14 N4 173.45(18) . .
C14 N5 Co1 173.56(16) . 4_565
C15 N6 Co1 145.05(15) . .
N6 C15 N7 172.94(18) . .
C15 N7 C16 120.15(16) . .
N8 C16 N7 172.34(19) . .
C16 N8 Co1 160.90(17) . 3_556

loop_
_geom_bond_atom_site_label_1
_geom_bond_atom_site_label_2
_geom_bond_distance
_geom_bond_site_symmetry_2
Co1 N8 2.0845(15) 3_556
Co1 N5 2.1085(14) 4_566
Co1 N2 2.1209(13) .
Co1 N1 2.1344(14) .
Co1 N3 2.1346(16) .
Co1 N6 2.2109(16) .
N1 C1 1.322(2) .
N1 C12 1.3616(19) .
N2 C10 1.321(2) .
N2 C11 1.363(2) .
C1 C2 1.396(3) .
C2 C3 1.358(3) .
C3 C4 1.397(3) .
C4 C12 1.400(2) .
C4 C5 1.430(3) .
C5 C6 1.339(3) .
C6 C7 1.428(3) .
C7 C11 1.405(2) .
C7 C8 1.407(3) .
C8 C9 1.351(3) .
C9 C10 1.402(3) .
C11 C12 1.430(2) .
N3 C13 1.149(2) .
C13 N4 1.298(2) .
N4 C14 1.303(2) .
C14 N5 1.146(2) .
N5 Co1 2.1085(14) 4_565
N6 C15 1.132(2) .
C15 N7 1.295(2) .
N7 C16 1.299(2) .
C16 N8 1.138(2) .
N8 Co1 2.0845(15) 3_556
